data_7014316
loop_
_publ_author_name
'Zhang, X. W.'
'Maunder, Graham H.'
'Giessmann, Stefan'
'MacDonald, Robert'
'Ferguson, Michael J.'
'Bond, Andrew H.'
'Rogers, Robin D.'
'Sella, Andrea'
'Takats, Josef'

_publ_section_title
;
 Stable heteroleptic complexes of divalent lanthanides with bulky
 pyrazolylborate ligands--iodides, hydrocarbyls and
 triethylborohydrides.
;
_journal_issue 1
_journal_name_full 'Dalton transactions (Cambridge, England : 2003)'
_journal_page_first 195
_journal_page_last 210
_journal_paper_doi 10.1039/c0dt00162g
_journal_volume 40
_journal_year 2011
_chemical_formula_moiety 'C23 H38 B I N6 O2 Yb'
_chemical_formula_sum 'C23 H38 B I N6 O2 Yb'
_chemical_formula_weight 741.35
_space_group_IT_number 62
_symmetry_cell_setting orthorhombic
_symmetry_space_group_name_Hall '-P 2ac 2n'
_symmetry_space_group_name_H-M 'P n m a'
_atom_sites_solution_hydrogens notdet
_atom_sites_solution_primary direct
_atom_sites_solution_secondary difmap
_audit_creation_method 'hand-edited from a paper report produced in 1993'
_cell_angle_alpha 90.00
_cell_angle_beta 90.00
_cell_angle_gamma 90.00
_cell_formula_units_Z 4
_cell_length_a 14.229(7)
_cell_length_b 14.689(9)
_cell_length_c 16.264(4)
_cell_measurement_reflns_used 24
_cell_measurement_temperature 293(2)
_cell_measurement_theta_max 15.0
_cell_measurement_theta_min 10.0
_cell_volume 3399(3)
_computing_cell_refinement 'Enraf-Nonius CAD4/PC'
_computing_data_collection 'Enraf-Nonius CAD4/PC'
_computing_data_reduction
;
B. A. Frenz & Associates Inc. (1983). SDP-Plus Structure
Determination Package. College Station, Texas, USA, and Enraf-Nonius,
Delft, The Netherlands.
;
_computing_molecular_graphics 'Bruker SHELXTL'
_computing_publication_material 'Bruker SHELXTL'
_computing_structure_refinement 'SHELX-76 (Sheldrick, 1976)'
_computing_structure_solution 'SHELXS-86 (Sheldrick, 1990)'
_diffrn_ambient_temperature 293(2)
_diffrn_measurement_device_type 'Enraf-Nonius CAD4'
_diffrn_measurement_method '\q-2\q scans'
_diffrn_radiation_monochromator graphite
_diffrn_radiation_source 'fine-focus sealed tube'
_diffrn_radiation_type MoK\a
_diffrn_radiation_wavelength 0.71073
_diffrn_reflns_limit_h_max 17
_diffrn_reflns_limit_h_min 0
_diffrn_reflns_limit_k_max 17
_diffrn_reflns_limit_k_min 0
_diffrn_reflns_limit_l_max 19
_diffrn_reflns_limit_l_min 0
_diffrn_reflns_number 3373
_diffrn_reflns_theta_full 25.0
_diffrn_reflns_theta_max 25.0
_diffrn_reflns_theta_min 1.0
_exptl_absorpt_coefficient_mu 3.84
_exptl_absorpt_correction_T_max 1.00
_exptl_absorpt_correction_T_min 0.62
_exptl_absorpt_correction_type psi-scan
_exptl_absorpt_process_details
;
North, A.C.T.; Phillips, D.C.; Mathews, F.S. Acta Cryst. 1968. A24, 351.
;
_exptl_crystal_colour orange
_exptl_crystal_density_diffrn 1.45
_exptl_crystal_density_method 'not measured'
_exptl_crystal_description prism
_exptl_crystal_F_000 1448
_exptl_crystal_size_max 0.75
_exptl_crystal_size_mid 0.20
_exptl_crystal_size_min 0.15
_refine_diff_density_max 3.6
_refine_ls_extinction_method none
_refine_ls_goodness_of_fit_ref 1.93
_refine_ls_hydrogen_treatment undef
_refine_ls_matrix_type full
_refine_ls_number_parameters 169
_refine_ls_number_reflns 3373
_refine_ls_number_restraints 0
_refine_ls_R_factor_gt 0.073
_refine_ls_structure_factor_coef F
_refine_ls_weighting_details 'calc w=1/[\s(Fo^2^)+(0.0033Fo^2^]'
_refine_ls_weighting_scheme calc
_refine_ls_wR_factor_gt 0.098
_reflns_number_gt 1578
_reflns_number_total 3373
_reflns_threshold_expression Fo>5\s(Fo)
_cod_data_source_file C0DT00162G.TXT
_cod_data_source_block 1-Yb
_cod_depositor_comments
;
The following automatic conversions were performed:
'_symmetry_cell_setting' value 'Orthorhombic' changed to 'orthorhombic'
according to '/home/saulius/struct/CIF-dictionaries/cif_core.dic'
dictionary named 'cif_core.dic' version 2.4.1 from 2010-06-29.

Automatic conversion script
Id: cif_fix_enum 1555 2011-01-17 13:19:09Z saulius 
;
_cod_database_code 7014316

loop_
_symmetry_equiv_pos_as_xyz
'x, y, z'
'-x+1/2, -y, z+1/2'
'-x, y+1/2, -z'
'x+1/2, -y+1/2, -z+1/2'
'-x, -y, -z'
'x-1/2, y, -z-1/2'
'x, -y-1/2, z'
'-x-1/2, y-1/2, z-1/2'

loop_
_atom_site_label
_atom_site_type_symbol
_atom_site_fract_x
_atom_site_fract_y
_atom_site_fract_z
_atom_site_U_iso_or_equiv
_atom_site_adp_type
_atom_site_occupancy
_atom_site_symmetry_multiplicity
_atom_site_calc_flag
_atom_site_refinement_flags
_atom_site_disorder_assembly
_atom_site_disorder_group
Yb Yb 0.84193(8) 0.2500 0.07813(6) 0.046 Uani 1 2 d . . .
I I 0.7069(2) 0.2500 0.2249(1) 0.098 Uani 1 2 d . . .
O O 0.927(1) 0.1256(9) 0.1392(7) 0.077 Uani 1 1 d . . .
N11 N 0.938(2) 0.2500 -0.113(1) 0.053 Uani 1 2 d . . .
N12 N 0.969(2) 0.2500 -0.030(1) 0.062 Uani 1 2 d . . .
N21 N 0.785(1) 0.164(1) -0.1073(8) 0.049 Uani 1 1 d . . .
N22 N 0.776(1) 0.144(1) -0.0266(9) 0.067 Uani 1 1 d . . .
C1 C 0.951(2) 0.114(1) 0.226(1) 0.079 Uani 1 1 d . . .
C2 C 1.009(2) 0.032(2) 0.236(2) 0.114 Uani 1 1 d . . .
C3 C 1.021(3) 0.003(2) 0.145(2) 0.159 Uani 1 1 d . . .
C4 C 0.970(2) 0.051(2) 0.096(2) 0.123 Uani 1 1 d . . .
C13 C 1.059(2) 0.2500 -0.029(2) 0.066 Uani 1 2 d . . .
C14 C 1.092(2) 0.2500 -0.108(2) 0.058 Uani 1 2 d . . .
C15 C 1.018(2) 0.2500 -0.161(1) 0.055 Uani 1 2 d . . .
C16 C 1.011(3) 0.2500 -0.252(2) 0.076 Uani 1 2 d . . .
C17 C 1.106(3) 0.2500 0.048(2) 0.104 Uani 1 2 d . . .
C23 C 0.732(2) 0.061(2) -0.022(1) 0.090 Uani 1 1 d . . .
C24 C 0.716(2) 0.030(1) -0.101(1) 0.082 Uani 1 1 d . . .
C25 C 0.749(1) 0.093(1) -0.153(1) 0.061 Uani 1 1 d . . .
C26 C 0.754(2) 0.091(1) -0.245(1) 0.073 Uani 1 1 d . . .
C27 C 0.700(3) 0.024(2) 0.061(2) 0.159 Uani 1 1 d . . .
B B 0.830(2) 0.2500 -0.141(1) 0.044 Uani 1 2 d . . .

loop_
_atom_site_aniso_label
_atom_site_aniso_U_11
_atom_site_aniso_U_22
_atom_site_aniso_U_33
_atom_site_aniso_U_12
_atom_site_aniso_U_13
_atom_site_aniso_U_23
Yb 0.0678(7) 0.0414(6) 0.0290(5) 0.0000 0.0013(6) 0.0000
I 0.084(2) 0.144(2) 0.065(1) 0.0000 0.025(1) 0.0000
O 0.14(1) 0.047(8) 0.045(7) 0.040(8) -0.014(7) -0.011(6)
N11 0.08(2) 0.04(1) 0.04(1) 0.0000 0.03(1) 0.0000
N12 0.06(2) 0.10(2) 0.03(1) 0.0000 0.00(1) 0.0000
N21 0.08(1) 0.043(8) 0.026(6) -0.012(7) 0.005(6) -0.006(6)
N22 0.12(1) 0.032(8) 0.048(9) -0.017(9) -0.007(9) 0.000(7)
C1 0.12(2) 0.06(1) 0.06(1) 0.01(1) -0.02(1) 0.00(1)
C2 0.15(2) 0.08(2) 0.12(2) 0.04(2) -0.02(2) 0.03(2)
C3 0.25(4) 0.11(3) 0.12(2) 0.10(3) 0.01(3) 0.00(2)
C4 0.18(3) 0.10(2) 0.09(2) 0.08(2) -0.01(2) -0.01(2)
C13 0.06(2) 0.10(2) 0.03(1) 0.0000 0.01(1) 0.0000
C14 0.03(1) 0.09(2) 0.05(1) 0.0000 -0.01(1) 0.0000
C15 0.08(2) 0.05(2) 0.04(1) 0.0000 0.01(1) 0.0000
C16 0.11(2) 0.09(2) 0.03(1) 0.0000 0.00(1) 0.0000
C17 0.13(3) 0.10(3) 0.08(2) 0.0000 0.01(2) 0.0000
C23 0.16(2) 0.07(2) 0.04(1) -0.06(2) -0.02(1) 0.00(1)
C24 0.14(2) 0.05(1) 0.06(1) -0.03(1) -0.03(1) 0.00(1)
C25 0.09(1) 0.05(1) 0.05(1) -0.02(1) -0.02(1) 0.000(9)
C26 0.12(2) 0.05(1) 0.04(1) -0.02(1) -0.02(1) -0.02(1)
C27 0.32(5) 0.08(2) 0.07(2) -0.09(3) -0.01(2) 0.04(1)
B 0.07(2) 0.04(1) 0.03(1) 0.0000 0.01(1) 0.0000

loop_
_atom_type_symbol
_atom_type_description
_atom_type_scat_dispersion_real
_atom_type_scat_dispersion_imag
_atom_type_scat_source
C C 0.0033 0.0016 'International Tables Vol C Tables 4.2.6.8 and 6.1.1.4'
H H 0.0000 0.0000 'International Tables Vol C Tables 4.2.6.8 and 6.1.1.4'
B B 0.0013 0.0007 'International Tables Vol C Tables 4.2.6.8 and 6.1.1.4'
N N 0.0061 0.0033 'International Tables Vol C Tables 4.2.6.8 and 6.1.1.4'
O O 0.0106 0.0060 'International Tables Vol C Tables 4.2.6.8 and 6.1.1.4'
I I -0.4742 1.8119 'International Tables Vol C Tables 4.2.6.8 and 6.1.1.4'
Yb Yb -0.3850 5.5486 'International Tables Vol C Tables 4.2.6.8 and 6.1.1.4'

loop_
_geom_angle_atom_site_label_1
_geom_angle_atom_site_label_2
_geom_angle_atom_site_label_3
_geom_angle
_geom_angle_site_symmetry_1
_geom_angle_site_symmetry_3
_geom_angle_publ_flag
I Yb O 89.6(3) . . ?
I Yb N12 173.1(5) . . ?
O Yb N12 85.9(5) . . ?
I Yb N22 107.3(4) . . ?
O Yb N22 89.6(5) . . ?
N12 Yb N22 77.9(6) . . ?
O Yb O 99.0(7) . 7_565 ?
N22 Yb O 161.2(5) . 7_565 ?
N22 Yb N22 77.6(7) . 7_565 ?
Yb O C1 127(1) . . ?
Yb O C4 126(1) . . ?
C1 O C4 106(2) . . ?
N12 N11 C15 106(2) . . ?
N12 N11 B 125(2) . . ?
C15 N11 B 129(2) . . ?
Yb N12 N11 116(1) . . ?
Yb N12 C13 135(2) . . ?
N11 N12 C13 109(2) . . ?
N22 N21 C25 109(1) . . ?
N22 N21 B 125(1) . . ?
C25 N21 B 126(1) . . ?
Yb N22 N21 119(1) . . ?
Yb N22 C23 134(1) . . ?
N21 N22 C23 107(1) . . ?
O C1 C2 109(2) . . ?
C1 C2 C3 101(2) . . ?
C2 C3 C4 112(3) . . ?
O C4 C3 111(2) . . ?
N12 C13 C14 110(2) . . ?
N12 C13 C17 119(3) . . ?
C14 C13 C17 131(3) . . ?
C13 C14 C15 109(2) . . ?
N11 C15 C14 106(2) . . ?
N11 C15 C16 121(3) . . ?
C14 C15 C16 132(3) . . ?
N22 C23 C24 109(2) . . ?
N22 C23 C27 120(2) . . ?
C24 C23 C27 131(2) . . ?
C23 C24 C25 108(2) . . ?
N21 C25 C24 108(2) . . ?
N21 C25 C26 122(2) . . ?
C24 C25 C26 130(2) . . ?
N11 B N21 108(1) . . ?
N21 B N21 112(2) . 7_565 ?

loop_
_geom_bond_atom_site_label_1
_geom_bond_atom_site_label_2
_geom_bond_distance
_geom_bond_site_symmetry_2
_geom_bond_publ_flag
Yb I 3.065(2) . ?
Yb O 2.40(1) . ?
Yb N12 2.53(2) . ?
Yb N22 2.49(1) . ?
O C1 1.47(2) . ?
O C4 1.44(3) . ?
N11 N12 1.41(3) . ?
N11 C15 1.39(3) . ?
N11 B 1.60(4) . ?
N12 C13 1.29(3) . ?
N21 N22 1.35(2) . ?
N21 C25 1.39(2) . ?
N21 B 1.51(2) . ?
N22 C23 1.37(2) . ?
C1 C2 1.46(3) . ?
C2 C3 1.55(5) . ?
C3 C4 1.29(4) . ?
C13 C14 1.36(4) . ?
C13 C17 1.43(5) . ?
C14 C15 1.37(3) . ?
C15 C16 1.48(3) . ?
C23 C24 1.38(3) . ?
C23 C27 1.52(3) . ?
C24 C25 1.35(3) . ?
C25 C26 1.49(2) . ?
